data_7720322
loop_
_publ_author_name
'Korchagin, D. V.'
'Shilov, G. V.'
'Zhidkov, M. V.'
'Dmitriev, A. I.'
'Palii, A. V.'
'Yagubskii, E. B.'
'Aldoshin, S. M.'

_publ_section_title
;
 Dihalogen-substituted
 [Mn<sup>III</sup>(3,5-diHal-sal<sub>2</sub>323)]BPh<sub>4</sub> salts: so
 similar but so different.
;
_journal_issue 12
_journal_name_full 'Dalton transactions (Cambridge, England : 2003)'
_journal_page_first 5064
_journal_page_last 5074
_journal_paper_doi 10.1039/d5dt03065j
_journal_volume 55
_journal_year 2026
_chemical_formula_moiety 'C22 H24 Br2 F2 Mn N4 O2, C24 H20 B'
_chemical_formula_sum 'C46 H44 B Br2 F2 Mn N4 O2'
_chemical_formula_weight 948.42
_space_group_crystal_system monoclinic
_space_group_IT_number 14
_space_group_name_Hall '-P 2yn'
_space_group_name_H-M_alt 'P 1 21/n 1'
_atom_sites_solution_hydrogens mixed
_atom_sites_solution_primary direct
_audit_creation_method SHELXL-2018/3
_audit_update_record
;
2026-02-25 deposited with the CCDC.	2026-02-26 downloaded from the CCDC.
;
_cell_angle_alpha 90
_cell_angle_beta 118.517(5)
_cell_angle_gamma 90
_cell_formula_units_Z 4
_cell_length_a 14.6027(6)
_cell_length_b 21.7734(5)
_cell_length_c 14.8966(6)
_cell_measurement_reflns_used 7360
_cell_measurement_temperature 100(2)
_cell_measurement_theta_max 28.2560
_cell_measurement_theta_min 3.2080
_cell_volume 4161.7(3)
_computing_cell_refinement 'CrysAlisPro 1.171.41.115a (Rigaku OD, 2021)'
_computing_data_collection 'CrysAlisPro 1.171.41.115a (Rigaku OD, 2021)'
_computing_data_reduction 'CrysAlisPro 1.171.41.115a (Rigaku OD, 2021)'
_computing_molecular_graphics 'Mercury, CCDC'
_computing_publication_material 'enCIFer 1.7.3'
_computing_structure_refinement 'SHELXL-2018/3 (Sheldrick, 2018)'
_computing_structure_solution 'SHELXS-2018/3 (Sheldrick, 2018)'
_diffrn_ambient_environment N~2~
_diffrn_ambient_temperature 100(2)
_diffrn_detector 'CCD plate'
_diffrn_detector_type Eos
_diffrn_measured_fraction_theta_full 0.994
_diffrn_measured_fraction_theta_max 0.981
_diffrn_measurement_device 'four-circle diffractometer'
_diffrn_measurement_device_type 'Xcalibur, Eos'
_diffrn_measurement_method '\w scans'
_diffrn_radiation_monochromator graphite
_diffrn_radiation_probe x-ray
_diffrn_radiation_type 'Mo K\a'
_diffrn_radiation_wavelength 0.71073
_diffrn_reflns_av_R_equivalents 0.0322
_diffrn_reflns_av_unetI/netI 0.0627
_diffrn_reflns_Laue_measured_fraction_full 0.994
_diffrn_reflns_Laue_measured_fraction_max 0.981
_diffrn_reflns_limit_h_max 17
_diffrn_reflns_limit_h_min -18
_diffrn_reflns_limit_k_max 27
_diffrn_reflns_limit_k_min -26
_diffrn_reflns_limit_l_max 18
_diffrn_reflns_limit_l_min -18
_diffrn_reflns_number 18462
_diffrn_reflns_point_group_measured_fraction_full 0.994
_diffrn_reflns_point_group_measured_fraction_max 0.981
_diffrn_reflns_theta_full 25.242
_diffrn_reflns_theta_max 26.999
_diffrn_reflns_theta_min 2.859
_diffrn_source 'fine-focus sealed X-ray tube'
_diffrn_source_type 'Enhance (Mo) X-ray Source'
_exptl_absorpt_coefficient_mu 2.290
_exptl_absorpt_correction_T_max 1.00000
_exptl_absorpt_correction_T_min 0.73317
_exptl_absorpt_correction_type multi-scan
_exptl_absorpt_process_details
;
CrysAlisPro 1.171.41.115a (Rigaku Oxford Diffraction, 2021)
Empirical absorption correction using spherical harmonics,
implemented in SCALE3 ABSPACK scaling algorithm.
;
_exptl_crystal_colour black
_exptl_crystal_density_diffrn 1.514
_exptl_crystal_description prism
_exptl_crystal_F_000 1928
_exptl_crystal_preparation 'Magnetic properties'
_exptl_crystal_size_max 0.300
_exptl_crystal_size_mid 0.200
_exptl_crystal_size_min 0.100
_refine_diff_density_max 0.890
_refine_diff_density_min -0.938
_refine_diff_density_rms 0.093
_refine_ls_extinction_method none
_refine_ls_goodness_of_fit_ref 1.041
_refine_ls_hydrogen_treatment mixed
_refine_ls_matrix_type full
_refine_ls_number_parameters 526
_refine_ls_number_reflns 8914
_refine_ls_number_restraints 38
_refine_ls_restrained_S_all 1.044
_refine_ls_R_factor_all 0.0816
_refine_ls_R_factor_gt 0.0486
_refine_ls_shift/su_max 0.001
_refine_ls_shift/su_mean 0.000
_refine_ls_structure_factor_coef Fsqd
_refine_ls_weighting_details 'w=1/[\s^2^(Fo^2^)+(0.0366P)^2^+7.6048P] where P=(Fo^2^+2Fc^2^)/3'
_refine_ls_weighting_scheme calc
_refine_ls_wR_factor_gt 0.0999
_refine_ls_wR_factor_ref 0.1121
_reflns_Friedel_coverage 0.000
_reflns_number_gt 6395
_reflns_number_total 8914
_reflns_threshold_expression 'I > 2\s(I)'
_cod_data_source_file d5dt03065j2.cif
_cod_data_source_block 1_100
_cod_depositor_comments 'Adding full bibliography for 7720322--7720333.cif.'
_cod_original_sg_symbol_H-M 'P 21/n'
_cod_database_code 7720322
_shelx_shelxl_version_number 2018/3
_shelx_space_group_comment
;
The symmetry employed for this shelxl refinement is uniquely defined
by the following loop, which should always be used as a source of
symmetry information in preference to the above space-group names.
They are only intended as comments.
;
_shelx_estimated_absorpt_t_min 0.547
_shelx_estimated_absorpt_t_max 0.803
_oxdiff_exptl_absorpt_empirical_full_min 0.831
_oxdiff_exptl_absorpt_empirical_full_max 1.212
_oxdiff_exptl_absorpt_empirical_details
;
Empirical correction (ABSPACK) includes:
- Absorption correction using spherical harmonics
- Frame scaling
;

loop_
_space_group_symop_operation_xyz
'x, y, z'
'-x+1/2, y+1/2, -z+1/2'
'-x, -y, -z'
'x-1/2, -y-1/2, z-1/2'

loop_
_atom_site_label
_atom_site_type_symbol
_atom_site_fract_x
_atom_site_fract_y
_atom_site_fract_z
_atom_site_U_iso_or_equiv
_atom_site_adp_type
_atom_site_occupancy
_atom_site_site_symmetry_order
_atom_site_calc_flag
_atom_site_refinement_flags_posn
_atom_site_refinement_flags_adp
_atom_site_refinement_flags_occupancy
_atom_site_disorder_assembly
_atom_site_disorder_group
Br1 Br 0.73131(3) 0.26287(2) 0.34930(3) 0.03047(12) Uani 1 1 d . . . . .
Br2 Br 0.96685(4) 0.12187(2) 1.01921(3) 0.03560(13) Uani 1 1 d . . . . .
Mn1 Mn 0.84559(4) 0.17342(3) 0.67088(4) 0.01674(13) Uani 1 1 d . . . . .
F1 F 0.72931(18) 0.04328(10) 0.21524(16) 0.0302(5) Uani 1 1 d . . . . .
F2 F 1.26645(19) 0.00809(12) 0.99605(19) 0.0441(7) Uani 1 1 d . . . . .
O1 O 0.76533(19) 0.18807(11) 0.53065(19) 0.0188(6) Uani 1 1 d . . . . .
C1 C 0.7629(3) 0.15163(17) 0.4583(3) 0.0177(8) Uani 1 1 d . . . . .
O2 O 0.92989(18) 0.16137(11) 0.81194(18) 0.0190(6) Uani 1 1 d . . . . .
C11 C 1.1830(3) 0.04542(19) 0.9480(3) 0.0318(10) Uani 1 1 d . . . . .
N2 N 0.8131(2) 0.08425(14) 0.6456(2) 0.0187(7) Uani 1 1 d . . . . .
C23 C 0.8705(3) 0.38131(18) 1.1549(3) 0.0251(9) Uani 1 1 d . . . . .
C17 C 0.6983(3) 0.13627(19) 0.7554(3) 0.0267(9) Uani 1 1 d . . . . .
H17A H 0.631549 0.145581 0.754537 0.032 Uiso 1 1 calc R U . . .
H17B H 0.754551 0.139374 0.827011 0.032 Uiso 1 1 calc R U . . .
C16 C 0.6947(3) 0.07084(19) 0.7179(3) 0.0270(9) Uani 1 1 d . . . . .
H16A H 0.637470 0.067784 0.646781 0.032 Uiso 1 1 calc R U . . .
H16B H 0.677865 0.042782 0.760324 0.032 Uiso 1 1 calc R U . . .
N3 N 0.7168(3) 0.18284(15) 0.6925(3) 0.0216(7) Uani 1 1 d . . . . .
N4 N 0.8553(3) 0.26739(15) 0.6882(3) 0.0230(7) Uani 1 1 d . . . . .
C3 C 0.7322(3) 0.14108(18) 0.2829(3) 0.0226(9) Uani 1 1 d . . . . .
H3A H 0.719005 0.159399 0.220000 0.027 Uiso 1 1 calc R U . . .
C37 C 0.5429(3) 0.4311(2) 0.9579(3) 0.0313(10) Uani 1 1 d . . . . .
H37A H 0.503208 0.442234 0.990716 0.038 Uiso 1 1 calc R U . . .
C13 C 1.0710(3) 0.10750(17) 0.8049(3) 0.0210(8) Uani 1 1 d . . . . .
C36 C 0.6393(3) 0.40406(17) 1.0136(3) 0.0203(8) Uani 1 1 d . . . . .
H36A H 0.664370 0.397493 1.084621 0.024 Uiso 1 1 calc R U . . .
C31 C 0.9598(3) 0.4174(2) 0.8961(3) 0.0267(9) Uani 1 1 d . . . . .
H31A H 0.963620 0.455941 0.868103 0.032 Uiso 1 1 calc R U . . .
C33 C 1.0090(3) 0.31217(19) 0.9304(3) 0.0236(9) Uani 1 1 d . . . . .
H33A H 1.047096 0.277733 0.926764 0.028 Uiso 1 1 calc R U . . .
N1 N 0.9745(2) 0.17232(14) 0.6566(2) 0.0184(7) Uani 1 1 d . . . . .
C27 C 0.8968(3) 0.3889(2) 1.3291(3) 0.0411(12) Uani 1 1 d . . . . .
H27A H 0.883013 0.372738 1.380672 0.049 Uiso 1 1 calc R U . . .
C29 C 0.8882(3) 0.35555(18) 0.9856(3) 0.0227(8) Uani 1 1 d . . . . .
C6 C 0.7751(3) 0.08714(17) 0.4688(3) 0.0169(8) Uani 1 1 d . . . . .
C26 C 0.9598(3) 0.4400(2) 1.3501(4) 0.0375(11) Uani 1 1 d . . . . .
H26A H 0.989707 0.459356 1.415104 0.045 Uiso 1 1 calc R U . . .
C21 C 0.9855(3) 0.28203(18) 0.6246(3) 0.0269(9) Uani 1 1 d . . . . .
H21A H 1.042149 0.285297 0.695975 0.032 Uiso 1 1 calc R U . . .
H21B H 1.002476 0.310463 0.582799 0.032 Uiso 1 1 calc R U . . .
C5 C 0.7611(3) 0.05063(18) 0.3853(3) 0.0219(8) Uani 1 1 d . . . . .
H5A H 0.765821 0.007167 0.391411 0.026 Uiso 1 1 calc R U . . .
C32 C 1.0148(3) 0.3679(2) 0.8888(3) 0.0268(9) Uani 1 1 d . . . . .
H32A H 1.056208 0.372006 0.855569 0.032 Uiso 1 1 calc R U . . .
C7 C 0.7881(3) 0.05686(17) 0.5604(3) 0.0185(8) Uani 1 1 d . . . . .
H7A H 0.777625 0.013700 0.557649 0.022 Uiso 1 1 calc R U . . .
C35 C 0.7020(3) 0.38579(16) 0.9709(3) 0.0191(8) Uani 1 1 d . . . . .
C14 C 1.0549(3) 0.13944(17) 0.7136(3) 0.0201(8) Uani 1 1 d . . . . .
H14A H 1.107775 0.135941 0.694041 0.024 Uiso 1 1 calc R U . . .
C12 C 1.1572(3) 0.06838(18) 0.8534(3) 0.0254(9) Uani 1 1 d . . . . .
H12A H 1.197361 0.057891 0.820904 0.030 Uiso 1 1 calc R U . . .
C30 C 0.8991(3) 0.41120(18) 0.9440(3) 0.0242(9) Uani 1 1 d . . . . .
H30A H 0.863112 0.446283 0.948882 0.029 Uiso 1 1 calc R U . . .
C2 C 0.7436(3) 0.17634(17) 0.3639(3) 0.0195(8) Uani 1 1 d . . . . .
C24 C 0.9345(3) 0.4331(2) 1.1780(3) 0.0300(10) Uani 1 1 d . . . . .
H24A H 0.949145 0.449291 1.127048 0.036 Uiso 1 1 calc R U . . .
C28 C 0.8533(3) 0.3605(2) 1.2340(3) 0.0331(10) Uani 1 1 d . . . . .
H28A H 0.810093 0.325565 1.222548 0.040 Uiso 1 1 calc R U . . .
C8 C 1.0109(3) 0.12398(16) 0.8534(3) 0.0184(8) Uani 1 1 d . . . . .
C39 C 0.5614(3) 0.4236(2) 0.8083(3) 0.0332(10) Uani 1 1 d . . . . .
H39A H 0.535085 0.430114 0.737203 0.040 Uiso 1 1 calc R U . . .
C9 C 1.0427(3) 0.09915(18) 0.9508(3) 0.0257(9) Uani 1 1 d . . . . .
C20 C 0.8851(3) 0.30363(18) 0.6211(3) 0.0266(9) Uani 1 1 d . . . . .
H20A H 0.892824 0.347287 0.642057 0.032 Uiso 1 1 calc R U . . .
H20B H 0.828025 0.301016 0.549831 0.032 Uiso 1 1 calc R U . . .
C4 C 0.7406(3) 0.07825(18) 0.2956(3) 0.0217(8) Uani 1 1 d . . . . .
C40 C 0.6575(3) 0.39545(18) 0.8643(3) 0.0250(9) Uani 1 1 d . . . . .
H40A H 0.694612 0.382250 0.830033 0.030 Uiso 1 1 calc R U . . .
C19 C 0.7552(3) 0.28945(19) 0.6782(3) 0.0283(9) Uani 1 1 d . . . . .
H19A H 0.702521 0.291874 0.605090 0.034 Uiso 1 1 calc R U . . .
H19B H 0.764199 0.330985 0.708254 0.034 Uiso 1 1 calc R U . . .
C25 C 0.9774(3) 0.4619(2) 1.2730(4) 0.0350(10) Uani 1 1 d . . . . .
H25A H 1.019688 0.497298 1.284743 0.042 Uiso 1 1 calc R U . . .
C15 C 0.7955(3) 0.04916(18) 0.7209(3) 0.0228(9) Uani 1 1 d . . . . .
H15A H 0.854706 0.055410 0.790255 0.027 Uiso 1 1 calc R U . . .
H15B H 0.790608 0.004779 0.704818 0.027 Uiso 1 1 calc R U . . .
C34 C 0.9465(3) 0.30698(18) 0.9779(3) 0.0208(8) Uani 1 1 d . . . . .
H34A H 0.943562 0.268419 1.006263 0.025 Uiso 1 1 calc R U . . .
C38 C 0.5034(3) 0.4421(2) 0.8541(3) 0.0357(11) Uani 1 1 d . . . . .
H38A H 0.438123 0.461973 0.815645 0.043 Uiso 1 1 calc R U . . .
C10 C 1.1269(3) 0.06024(19) 0.9980(3) 0.0310(10) Uani 1 1 d . . . . .
H10A H 1.146079 0.043871 1.063774 0.037 Uiso 1 1 calc R U . . .
C18 C 0.7194(3) 0.24549(18) 0.7329(3) 0.0276(9) Uani 1 1 d . . . . .
H18A H 0.767873 0.246619 0.807256 0.033 Uiso 1 1 calc R U . . .
H18B H 0.649104 0.257198 0.721400 0.033 Uiso 1 1 calc R U . . .
C22 C 0.9851(3) 0.21681(18) 0.5875(3) 0.0237(9) Uani 1 1 d . . . . .
H22A H 0.926392 0.211799 0.517498 0.028 Uiso 1 1 calc R U . . .
H22B H 1.050778 0.209003 0.585276 0.028 Uiso 1 1 calc R U . . .
B1 B 0.8124(4) 0.34858(16) 1.0397(4) 0.0251(10) Uani 1 1 d D . . . .
H4 H 0.902(4) 0.275(2) 0.752(4) 0.046(14) Uiso 1 1 d . . . . .
H3 H 0.665(4) 0.180(2) 0.628(4) 0.059(16) Uiso 1 1 d . . . . .
C41 C 0.8035(13) 0.2762(3) 1.0661(13) 0.0242(14) Uani 0.279(10) 1 d DG U P A 1
C42 C 0.8820(12) 0.2441(5) 1.1467(12) 0.0342(16) Uani 0.279(10) 1 d G U P A 1
H42A H 0.942251 0.265155 1.195607 0.041 Uiso 0.279(10) 1 calc R U P A 1
C43 C 0.8725(12) 0.1812(5) 1.1558(11) 0.0344(18) Uani 0.279(10) 1 d G U P A 1
H43A H 0.926172 0.159247 1.210894 0.041 Uiso 0.279(10) 1 calc R U P A 1
C44 C 0.7844(14) 0.1504(3) 1.0842(12) 0.0376(19) Uani 0.279(10) 1 d G U P A 1
H44A H 0.777824 0.107395 1.090438 0.045 Uiso 0.279(10) 1 calc R U P A 1
C45 C 0.7058(12) 0.1825(5) 1.0036(11) 0.0355(17) Uani 0.279(10) 1 d G U P A 1
H45A H 0.645555 0.161451 0.954696 0.043 Uiso 0.279(10) 1 calc R U P A 1
C46 C 0.7153(12) 0.2454(5) 0.9945(11) 0.0257(14) Uani 0.279(10) 1 d G U P A 1
H46A H 0.661632 0.267359 0.939408 0.031 Uiso 0.279(10) 1 calc R U P A 1
C41A C 0.7775(4) 0.27491(14) 1.0386(5) 0.0242(14) Uani 0.721(10) 1 d DG . P A 2
C42A C 0.8490(4) 0.23560(19) 1.1123(4) 0.0342(16) Uani 0.721(10) 1 d G . P A 2
H42B H 0.914568 0.250875 1.162316 0.041 Uiso 0.721(10) 1 calc R U P A 2
C43A C 0.8244(5) 0.17395(16) 1.1127(5) 0.0344(18) Uani 0.721(10) 1 d G . P A 2
H43B H 0.873301 0.147089 1.162982 0.041 Uiso 0.721(10) 1 calc R U P A 2
C44A C 0.7284(5) 0.15160(12) 1.0394(5) 0.0376(19) Uani 0.721(10) 1 d G . P A 2
H44B H 0.711682 0.109468 1.039679 0.045 Uiso 0.721(10) 1 calc R U P A 2
C45A C 0.6569(5) 0.19091(18) 0.9658(4) 0.0355(17) Uani 0.721(10) 1 d G . P A 2
H45B H 0.591328 0.175633 0.915709 0.043 Uiso 0.721(10) 1 calc R U P A 2
C46A C 0.6815(4) 0.25256(17) 0.9654(4) 0.0257(14) Uani 0.721(10) 1 d G . P A 2
H46B H 0.632593 0.279420 0.915043 0.031 Uiso 0.721(10) 1 calc R U P A 2

loop_
_atom_site_aniso_label
_atom_site_aniso_U_11
_atom_site_aniso_U_22
_atom_site_aniso_U_33
_atom_site_aniso_U_23
_atom_site_aniso_U_13
_atom_site_aniso_U_12
Br1 0.0376(2) 0.0208(2) 0.0218(2) 0.00686(17) 0.00509(17) -0.00196(18)
Br2 0.0517(3) 0.0368(3) 0.0239(2) 0.00839(19) 0.0225(2) 0.0147(2)
Mn1 0.0170(3) 0.0157(3) 0.0159(3) 0.0005(2) 0.0065(2) -0.0001(2)
F1 0.0375(14) 0.0331(13) 0.0207(12) -0.0050(10) 0.0143(10) 0.0036(11)
F2 0.0431(15) 0.0389(15) 0.0386(15) 0.0103(12) 0.0101(13) 0.0242(13)
O1 0.0203(13) 0.0157(13) 0.0197(13) -0.0009(11) 0.0089(11) -0.0006(11)
C1 0.0147(18) 0.0202(19) 0.0176(19) -0.0008(16) 0.0072(15) -0.0027(16)
O2 0.0192(13) 0.0189(13) 0.0168(13) 0.0002(11) 0.0068(11) 0.0025(11)
C11 0.031(2) 0.022(2) 0.031(2) 0.0021(18) 0.0050(19) 0.0109(19)
N2 0.0196(16) 0.0186(16) 0.0177(16) 0.0007(13) 0.0087(13) -0.0018(13)
C23 0.0180(19) 0.028(2) 0.031(2) 0.0058(18) 0.0132(17) 0.0065(17)
C17 0.026(2) 0.033(2) 0.026(2) -0.0019(18) 0.0168(18) -0.0035(19)
C16 0.030(2) 0.028(2) 0.029(2) -0.0004(18) 0.0189(19) -0.0086(19)
N3 0.0216(17) 0.0231(18) 0.0188(17) -0.0024(14) 0.0087(14) -0.0004(15)
N4 0.0208(17) 0.0233(18) 0.0204(18) -0.0017(15) 0.0060(14) 0.0012(15)
C3 0.0176(19) 0.032(2) 0.0178(19) 0.0053(17) 0.0083(16) 0.0029(17)
C37 0.025(2) 0.039(3) 0.038(3) 0.000(2) 0.022(2) 0.003(2)
C13 0.023(2) 0.0145(18) 0.022(2) -0.0013(16) 0.0073(16) -0.0010(16)
C36 0.023(2) 0.021(2) 0.0185(19) -0.0004(16) 0.0116(16) -0.0028(16)
C31 0.022(2) 0.030(2) 0.028(2) 0.0061(18) 0.0118(18) -0.0023(18)
C33 0.0163(19) 0.030(2) 0.022(2) -0.0037(17) 0.0073(16) 0.0054(17)
N1 0.0188(16) 0.0189(16) 0.0173(16) 0.0003(13) 0.0085(13) -0.0017(13)
C27 0.033(3) 0.060(3) 0.027(2) 0.013(2) 0.012(2) -0.002(2)
C29 0.0189(19) 0.025(2) 0.025(2) 0.0033(17) 0.0111(16) 0.0038(17)
C6 0.0124(17) 0.0192(19) 0.0177(19) 0.0012(15) 0.0061(15) 0.0014(15)
C26 0.031(2) 0.049(3) 0.032(3) -0.001(2) 0.015(2) 0.004(2)
C21 0.022(2) 0.027(2) 0.026(2) 0.0045(18) 0.0071(17) -0.0061(18)
C5 0.0188(19) 0.021(2) 0.026(2) -0.0004(17) 0.0104(16) 0.0006(16)
C32 0.0186(19) 0.043(3) 0.023(2) -0.0051(19) 0.0135(17) -0.0045(19)
C7 0.0165(18) 0.0151(18) 0.024(2) -0.0004(16) 0.0102(16) -0.0012(15)
C35 0.0198(19) 0.0144(18) 0.025(2) -0.0022(16) 0.0121(16) -0.0040(16)
C14 0.022(2) 0.0166(19) 0.021(2) -0.0055(16) 0.0101(16) -0.0017(16)
C12 0.026(2) 0.020(2) 0.025(2) -0.0031(17) 0.0087(17) 0.0035(17)
C30 0.021(2) 0.024(2) 0.030(2) 0.0053(18) 0.0144(18) 0.0056(17)
C2 0.0176(18) 0.0157(18) 0.024(2) 0.0044(16) 0.0088(16) 0.0007(16)
C24 0.031(2) 0.032(2) 0.037(3) 0.005(2) 0.023(2) 0.0062(19)
C28 0.023(2) 0.045(3) 0.031(2) 0.009(2) 0.0123(19) -0.003(2)
C8 0.0178(18) 0.0165(19) 0.0172(19) -0.0012(15) 0.0054(15) 0.0015(16)
C39 0.024(2) 0.047(3) 0.025(2) -0.003(2) 0.0094(18) -0.010(2)
C9 0.032(2) 0.021(2) 0.022(2) -0.0009(17) 0.0109(18) 0.0023(18)
C20 0.030(2) 0.0167(19) 0.025(2) 0.0021(17) 0.0062(18) -0.0017(17)
C4 0.0198(19) 0.028(2) 0.020(2) -0.0048(17) 0.0117(16) -0.0002(17)
C40 0.028(2) 0.029(2) 0.024(2) -0.0113(18) 0.0168(18) -0.0104(18)
C19 0.030(2) 0.022(2) 0.028(2) -0.0025(18) 0.0105(18) 0.0034(18)
C25 0.028(2) 0.037(3) 0.043(3) -0.003(2) 0.019(2) -0.002(2)
C15 0.031(2) 0.021(2) 0.020(2) 0.0010(16) 0.0148(17) -0.0028(17)
C34 0.0202(19) 0.023(2) 0.0185(19) 0.0006(16) 0.0084(16) 0.0009(16)
C38 0.016(2) 0.049(3) 0.035(3) 0.008(2) 0.0073(18) 0.001(2)
C10 0.043(3) 0.025(2) 0.019(2) 0.0044(18) 0.0099(19) 0.006(2)
C18 0.030(2) 0.025(2) 0.028(2) -0.0033(18) 0.0137(18) 0.0059(18)
C22 0.0204(19) 0.028(2) 0.024(2) 0.0040(17) 0.0111(17) -0.0024(17)
B1 0.029(2) 0.022(2) 0.033(3) 0.004(2) 0.021(2) 0.004(2)
C41 0.033(4) 0.022(2) 0.026(4) 0.004(2) 0.021(3) 0.009(2)
C42 0.043(4) 0.025(3) 0.045(5) 0.009(3) 0.029(4) 0.011(3)
C43 0.048(5) 0.030(3) 0.039(4) 0.010(3) 0.031(4) 0.012(3)
C44 0.069(5) 0.022(3) 0.044(5) 0.007(3) 0.044(4) 0.008(3)
C45 0.055(5) 0.024(3) 0.039(4) -0.003(3) 0.032(4) -0.005(3)
C46 0.036(4) 0.021(2) 0.024(4) -0.001(2) 0.018(3) -0.002(2)
C41A 0.033(4) 0.022(2) 0.026(4) 0.004(2) 0.021(3) 0.009(2)
C42A 0.043(4) 0.025(3) 0.045(5) 0.009(3) 0.029(4) 0.011(3)
C43A 0.048(5) 0.030(3) 0.039(4) 0.010(3) 0.031(4) 0.012(3)
C44A 0.069(5) 0.022(3) 0.044(5) 0.007(3) 0.044(4) 0.008(3)
C45A 0.055(5) 0.024(3) 0.039(4) -0.003(3) 0.032(4) -0.005(3)
C46A 0.036(4) 0.021(2) 0.024(4) -0.001(2) 0.018(3) -0.002(2)

loop_
_atom_type_symbol
_atom_type_description
_atom_type_scat_dispersion_real
_atom_type_scat_dispersion_imag
_atom_type_scat_source
C C 0.0033 0.0016 'International Tables Vol C Tables 4.2.6.8 and 6.1.1.4'
H H 0.0000 0.0000 'International Tables Vol C Tables 4.2.6.8 and 6.1.1.4'
N N 0.0061 0.0033 'International Tables Vol C Tables 4.2.6.8 and 6.1.1.4'
O O 0.0106 0.0060 'International Tables Vol C Tables 4.2.6.8 and 6.1.1.4'
F F 0.0171 0.0103 'International Tables Vol C Tables 4.2.6.8 and 6.1.1.4'
Mn Mn 0.3368 0.7283 'International Tables Vol C Tables 4.2.6.8 and 6.1.1.4'
Br Br -0.2901 2.4595 'International Tables Vol C Tables 4.2.6.8 and 6.1.1.4'
B B 0.0013 0.0007 'International Tables Vol C Tables 4.2.6.8 and 6.1.1.4'

loop_
_geom_angle_atom_site_label_1
_geom_angle_atom_site_label_2
_geom_angle_atom_site_label_3
_geom_angle
_geom_angle_site_symmetry_1
_geom_angle_site_symmetry_3
_geom_angle_publ_flag
O1 Mn1 O2 177.62(11) . . ?
O1 Mn1 N2 89.39(12) . . ?
O2 Mn1 N2 92.58(12) . . ?
O1 Mn1 N1 90.18(12) . . ?
O2 Mn1 N1 88.27(12) . . ?
N2 Mn1 N1 96.91(12) . . ?
O1 Mn1 N4 86.52(12) . . ?
O2 Mn1 N4 91.70(12) . . ?
N2 Mn1 N4 171.34(13) . . ?
N1 Mn1 N4 90.74(13) . . ?
O1 Mn1 N3 91.46(12) . . ?
O2 Mn1 N3 89.92(12) . . ?
N2 Mn1 N3 88.48(13) . . ?
N1 Mn1 N3 174.39(13) . . ?
N4 Mn1 N3 84.00(13) . . ?
C1 O1 Mn1 124.4(2) . . ?
O1 C1 C2 120.0(3) . . ?
O1 C1 C6 123.5(3) . . ?
C2 C1 C6 116.5(3) . . ?
C8 O2 Mn1 124.8(2) . . ?
F2 C11 C12 120.0(4) . . ?
F2 C11 C10 118.2(4) . . ?
C12 C11 C10 121.8(4) . . ?
C7 N2 C15 116.0(3) . . ?
C7 N2 Mn1 124.6(3) . . ?
C15 N2 Mn1 118.2(2) . . ?
C28 C23 C24 115.0(4) . . ?
C28 C23 B1 121.5(4) . . ?
C24 C23 B1 123.4(3) . . ?
N3 C17 C16 113.0(3) . . ?
N3 C17 H17A 109.0 . . ?
C16 C17 H17A 109.0 . . ?
N3 C17 H17B 109.0 . . ?
C16 C17 H17B 109.0 . . ?
H17A C17 H17B 107.8 . . ?
C17 C16 C15 114.5(3) . . ?
C17 C16 H16A 108.6 . . ?
C15 C16 H16A 108.6 . . ?
C17 C16 H16B 108.6 . . ?
C15 C16 H16B 108.6 . . ?
H16A C16 H16B 107.6 . . ?
C18 N3 C17 110.4(3) . . ?
C18 N3 Mn1 107.8(2) . . ?
C17 N3 Mn1 118.8(2) . . ?
C18 N3 H3 109(3) . . ?
C17 N3 H3 109(3) . . ?
Mn1 N3 H3 101(3) . . ?
C19 N4 C20 110.6(3) . . ?
C19 N4 Mn1 107.7(2) . . ?
C20 N4 Mn1 117.8(2) . . ?
C19 N4 H4 105(3) . . ?
C20 N4 H4 108(3) . . ?
Mn1 N4 H4 107(3) . . ?
C2 C3 C4 118.0(4) . . ?
C2 C3 H3A 121.0 . . ?
C4 C3 H3A 121.0 . . ?
C36 C37 C38 120.3(4) . . ?
C36 C37 H37A 119.8 . . ?
C38 C37 H37A 119.8 . . ?
C12 C13 C8 120.7(4) . . ?
C12 C13 C14 118.8(4) . . ?
C8 C13 C14 119.6(3) . . ?
C37 C36 C35 123.3(4) . . ?
C37 C36 H36A 118.3 . . ?
C35 C36 H36A 118.3 . . ?
C32 C31 C30 120.3(4) . . ?
C32 C31 H31A 119.9 . . ?
C30 C31 H31A 119.9 . . ?
C32 C33 C34 119.4(4) . . ?
C32 C33 H33A 120.3 . . ?
C34 C33 H33A 120.3 . . ?
C14 N1 C22 117.4(3) . . ?
C14 N1 Mn1 123.1(3) . . ?
C22 N1 Mn1 119.1(2) . . ?
C26 C27 C28 121.3(4) . . ?
C26 C27 H27A 119.3 . . ?
C28 C27 H27A 119.3 . . ?
C34 C29 C30 114.5(3) . . ?
C34 C29 B1 123.0(3) . . ?
C30 C29 B1 122.5(3) . . ?
C5 C6 C1 120.4(3) . . ?
C5 C6 C7 118.4(3) . . ?
C1 C6 C7 120.7(3) . . ?
C25 C26 C27 117.3(4) . . ?
C25 C26 H26A 121.3 . . ?
C27 C26 H26A 121.3 . . ?
C20 C21 C22 116.1(3) . . ?
C20 C21 H21A 108.3 . . ?
C22 C21 H21A 108.3 . . ?
C20 C21 H21B 108.3 . . ?
C22 C21 H21B 108.3 . . ?
H21A C21 H21B 107.4 . . ?
C4 C5 C6 119.3(4) . . ?
C4 C5 H5A 120.4 . . ?
C6 C5 H5A 120.4 . . ?
C31 C32 C33 119.2(4) . . ?
C31 C32 H32A 120.4 . . ?
C33 C32 H32A 120.4 . . ?
N2 C7 C6 124.6(3) . . ?
N2 C7 H7A 117.7 . . ?
C6 C7 H7A 117.7 . . ?
C36 C35 C40 114.7(3) . . ?
C36 C35 B1 120.9(3) . . ?
C40 C35 B1 124.0(3) . . ?
N1 C14 C13 125.2(4) . . ?
N1 C14 H14A 117.4 . . ?
C13 C14 H14A 117.4 . . ?
C11 C12 C13 119.4(4) . . ?
C11 C12 H12A 120.3 . . ?
C13 C12 H12A 120.3 . . ?
C31 C30 C29 123.2(4) . . ?
C31 C30 H30A 118.4 . . ?
C29 C30 H30A 118.4 . . ?
C3 C2 C1 123.3(3) . . ?
C3 C2 Br1 119.4(3) . . ?
C1 C2 Br1 117.3(3) . . ?
C25 C24 C23 122.5(4) . . ?
C25 C24 H24A 118.7 . . ?
C23 C24 H24A 118.7 . . ?
C27 C28 C23 122.6(4) . . ?
C27 C28 H28A 118.7 . . ?
C23 C28 H28A 118.7 . . ?
O2 C8 C9 120.1(3) . . ?
O2 C8 C13 123.3(3) . . ?
C9 C8 C13 116.6(3) . . ?
C38 C39 C40 121.1(4) . . ?
C38 C39 H39A 119.4 . . ?
C40 C39 H39A 119.4 . . ?
C10 C9 C8 122.6(4) . . ?
C10 C9 Br2 119.7(3) . . ?
C8 C9 Br2 117.8(3) . . ?
N4 C20 C21 113.5(3) . . ?
N4 C20 H20A 108.9 . . ?
C21 C20 H20A 108.9 . . ?
N4 C20 H20B 108.9 . . ?
C21 C20 H20B 108.9 . . ?
H20A C20 H20B 107.7 . . ?
F1 C4 C5 119.6(3) . . ?
F1 C4 C3 118.0(3) . . ?
C5 C4 C3 122.5(4) . . ?
C39 C40 C35 122.1(4) . . ?
C39 C40 H40A 118.9 . . ?
C35 C40 H40A 118.9 . . ?
N4 C19 C18 108.8(3) . . ?
N4 C19 H19A 109.9 . . ?
C18 C19 H19A 109.9 . . ?
N4 C19 H19B 109.9 . . ?
C18 C19 H19B 109.9 . . ?
H19A C19 H19B 108.3 . . ?
C26 C25 C24 121.2(4) . . ?
C26 C25 H25A 119.4 . . ?
C24 C25 H25A 119.4 . . ?
N2 C15 C16 109.4(3) . . ?
N2 C15 H15A 109.8 . . ?
C16 C15 H15A 109.8 . . ?
N2 C15 H15B 109.8 . . ?
C16 C15 H15B 109.8 . . ?
H15A C15 H15B 108.2 . . ?
C29 C34 C33 123.4(4) . . ?
C29 C34 H34A 118.3 . . ?
C33 C34 H34A 118.3 . . ?
C39 C38 C37 118.3(4) . . ?
C39 C38 H38A 120.8 . . ?
C37 C38 H38A 120.8 . . ?
C9 C10 C11 118.9(4) . . ?
C9 C10 H10A 120.6 . . ?
C11 C10 H10A 120.6 . . ?
N3 C18 C19 108.3(3) . . ?
N3 C18 H18A 110.0 . . ?
C19 C18 H18A 110.0 . . ?
N3 C18 H18B 110.0 . . ?
C19 C18 H18B 110.0 . . ?
H18A C18 H18B 108.4 . . ?
N1 C22 C21 110.0(3) . . ?
N1 C22 H22A 109.7 . . ?
C21 C22 H22A 109.7 . . ?
N1 C22 H22B 109.7 . . ?
C21 C22 H22B 109.7 . . ?
H22A C22 H22B 108.2 . . ?
C41 B1 C35 116.9(7) . . ?
C41 B1 C29 110.6(8) . . ?
C35 B1 C29 109.5(3) . . ?
C41 B1 C23 102.9(7) . . ?
C35 B1 C23 107.2(3) . . ?
C29 B1 C23 109.3(3) . . ?
C35 B1 C41A 105.1(3) . . ?
C29 B1 C41A 110.6(4) . . ?
C23 B1 C41A 114.9(4) . . ?
C42 C41 C46 120.0 . . ?
C42 C41 B1 124.2(9) . . ?
C46 C41 B1 115.4(8) . . ?
C41 C42 C43 120.0 . . ?
C41 C42 H42A 120.0 . . ?
C43 C42 H42A 120.0 . . ?
C44 C43 C42 120.0 . . ?
C44 C43 H43A 120.0 . . ?
C42 C43 H43A 120.0 . . ?
C43 C44 C45 120.0 . . ?
C43 C44 H44A 120.0 . . ?
C45 C44 H44A 120.0 . . ?
C46 C45 C44 120.0 . . ?
C46 C45 H45A 120.0 . . ?
C44 C45 H45A 120.0 . . ?
C45 C46 C41 120.0 . . ?
C45 C46 H46A 120.0 . . ?
C41 C46 H46A 120.0 . . ?
C42A C41A C46A 120.0 . . ?
C42A C41A B1 118.0(3) . . ?
C46A C41A B1 122.0(3) . . ?
C43A C42A C41A 120.0 . . ?
C43A C42A H42B 120.0 . . ?
C41A C42A H42B 120.0 . . ?
C42A C43A C44A 120.0 . . ?
C42A C43A H43B 120.0 . . ?
C44A C43A H43B 120.0 . . ?
C45A C44A C43A 120.0 . . ?
C45A C44A H44B 120.0 . . ?
C43A C44A H44B 120.0 . . ?
C46A C45A C44A 120.0 . . ?
C46A C45A H45B 120.0 . . ?
C44A C45A H45B 120.0 . . ?
C45A C46A C41A 120.0 . . ?
C45A C46A H46B 120.0 . . ?
C41A C46A H46B 120.0 . . ?

loop_
_geom_bond_atom_site_label_1
_geom_bond_atom_site_label_2
_geom_bond_distance
_geom_bond_site_symmetry_2
_geom_bond_publ_flag
Br1 C2 1.895(4) . ?
Br2 C9 1.893(4) . ?
Mn1 O1 1.871(3) . ?
Mn1 O2 1.879(2) . ?
Mn1 N2 1.991(3) . ?
Mn1 N1 1.993(3) . ?
Mn1 N4 2.059(3) . ?
Mn1 N3 2.064(3) . ?
F1 C4 1.361(4) . ?
F2 C11 1.351(4) . ?
O1 C1 1.325(4) . ?
C1 C2 1.403(5) . ?
C1 C6 1.415(5) . ?
O2 C8 1.321(4) . ?
C11 C12 1.368(6) . ?
C11 C10 1.383(6) . ?
N2 C7 1.287(5) . ?
N2 C15 1.478(5) . ?
C23 C28 1.394(6) . ?
C23 C24 1.398(6) . ?
C23 B1 1.667(6) . ?
C17 N3 1.490(5) . ?
C17 C16 1.522(6) . ?
C17 H17A 0.9900 . ?
C17 H17B 0.9900 . ?
C16 C15 1.526(5) . ?
C16 H16A 0.9900 . ?
C16 H16B 0.9900 . ?
N3 C18 1.484(5) . ?
N3 H3 0.89(5) . ?
N4 C19 1.477(5) . ?
N4 C20 1.491(5) . ?
N4 H4 0.89(5) . ?
C3 C2 1.371(5) . ?
C3 C4 1.378(5) . ?
C3 H3A 0.9500 . ?
C37 C36 1.379(5) . ?
C37 C38 1.390(6) . ?
C37 H37A 0.9500 . ?
C13 C12 1.401(5) . ?
C13 C8 1.424(5) . ?
C13 C14 1.443(5) . ?
C36 C35 1.400(5) . ?
C36 H36A 0.9500 . ?
C31 C32 1.379(6) . ?
C31 C30 1.385(5) . ?
C31 H31A 0.9500 . ?
C33 C32 1.383(6) . ?
C33 C34 1.402(5) . ?
C33 H33A 0.9500 . ?
N1 C14 1.288(5) . ?
N1 C22 1.474(5) . ?
C27 C26 1.382(7) . ?
C27 C28 1.389(6) . ?
C27 H27A 0.9500 . ?
C29 C34 1.396(5) . ?
C29 C30 1.405(5) . ?
C29 B1 1.658(6) . ?
C6 C5 1.406(5) . ?
C6 C7 1.444(5) . ?
C26 C25 1.376(6) . ?
C26 H26A 0.9500 . ?
C21 C20 1.517(6) . ?
C21 C22 1.523(6) . ?
C21 H21A 0.9900 . ?
C21 H21B 0.9900 . ?
C5 C4 1.362(5) . ?
C5 H5A 0.9500 . ?
C32 H32A 0.9500 . ?
C7 H7A 0.9500 . ?
C35 C40 1.415(5) . ?
C35 B1 1.652(6) . ?
C14 H14A 0.9500 . ?
C12 H12A 0.9500 . ?
C30 H30A 0.9500 . ?
C24 C25 1.393(6) . ?
C24 H24A 0.9500 . ?
C28 H28A 0.9500 . ?
C8 C9 1.404(5) . ?
C39 C38 1.376(6) . ?
C39 C40 1.386(6) . ?
C39 H39A 0.9500 . ?
C9 C10 1.378(6) . ?
C20 H20A 0.9900 . ?
C20 H20B 0.9900 . ?
C40 H40A 0.9500 . ?
C19 C18 1.504(6) . ?
C19 H19A 0.9900 . ?
C19 H19B 0.9900 . ?
C25 H25A 0.9500 . ?
C15 H15A 0.9900 . ?
C15 H15B 0.9900 . ?
C34 H34A 0.9500 . ?
C38 H38A 0.9500 . ?
C10 H10A 0.9500 . ?
C18 H18A 0.9900 . ?
C18 H18B 0.9900 . ?
C22 H22A 0.9900 . ?
C22 H22B 0.9900 . ?
B1 C41 1.644(5) . ?
B1 C41A 1.681(4) . ?
C41 C42 1.3900 . ?
C41 C46 1.3900 . ?
C42 C43 1.3900 . ?
C42 H42A 0.9500 . ?
C43 C44 1.3900 . ?
C43 H43A 0.9500 . ?
C44 C45 1.3900 . ?
C44 H44A 0.9500 . ?
C45 C46 1.3900 . ?
C45 H45A 0.9500 . ?
C46 H46A 0.9500 . ?
C41A C42A 1.3900 . ?
C41A C46A 1.3900 . ?
C42A C43A 1.3900 . ?
C42A H42B 0.9500 . ?
C43A C44A 1.3900 . ?
C43A H43B 0.9500 . ?
C44A C45A 1.3900 . ?
C44A H44B 0.9500 . ?
C45A C46A 1.3900 . ?
C45A H45B 0.9500 . ?
C46A H46B 0.9500 . ?

loop_
_geom_torsion_atom_site_label_1
_geom_torsion_atom_site_label_2
_geom_torsion_atom_site_label_3
_geom_torsion_atom_site_label_4
_geom_torsion
_geom_torsion_site_symmetry_1
_geom_torsion_site_symmetry_2
_geom_torsion_site_symmetry_3
_geom_torsion_site_symmetry_4
_geom_torsion_publ_flag
N2 Mn1 O1 C1 -38.8(3) . . . . ?
N1 Mn1 O1 C1 58.1(3) . . . . ?
N4 Mn1 O1 C1 148.8(3) . . . . ?
N3 Mn1 O1 C1 -127.3(3) . . . . ?
Mn1 O1 C1 C2 -150.4(3) . . . . ?
Mn1 O1 C1 C6 32.2(5) . . . . ?
N2 Mn1 O2 C8 56.0(3) . . . . ?
N1 Mn1 O2 C8 -40.9(3) . . . . ?
N4 Mn1 O2 C8 -131.5(3) . . . . ?
N3 Mn1 O2 C8 144.5(3) . . . . ?
N3 C17 C16 C15 61.9(5) . . . . ?
C16 C17 N3 C18 180.0(3) . . . . ?
C16 C17 N3 Mn1 -54.9(4) . . . . ?
C38 C37 C36 C35 -0.6(6) . . . . ?
O1 C1 C6 C5 173.5(3) . . . . ?
C2 C1 C6 C5 -4.1(5) . . . . ?
O1 C1 C6 C7 1.8(5) . . . . ?
C2 C1 C6 C7 -175.8(3) . . . . ?
C28 C27 C26 C25 0.2(7) . . . . ?
C1 C6 C5 C4 3.1(5) . . . . ?
C7 C6 C5 C4 175.0(3) . . . . ?
C30 C31 C32 C33 -0.4(6) . . . . ?
C34 C33 C32 C31 0.8(6) . . . . ?
C15 N2 C7 C6 164.3(3) . . . . ?
Mn1 N2 C7 C6 -3.2(5) . . . . ?
C5 C6 C7 N2 171.9(3) . . . . ?
C1 C6 C7 N2 -16.3(5) . . . . ?
C37 C36 C35 C40 -1.9(6) . . . . ?
C37 C36 C35 B1 -175.0(4) . . . . ?
C22 N1 C14 C13 160.8(3) . . . . ?
Mn1 N1 C14 C13 -11.0(5) . . . . ?
C12 C13 C14 N1 173.6(4) . . . . ?
C8 C13 C14 N1 -17.2(6) . . . . ?
F2 C11 C12 C13 -179.4(4) . . . . ?
C10 C11 C12 C13 -0.7(6) . . . . ?
C8 C13 C12 C11 0.6(6) . . . . ?
C14 C13 C12 C11 169.7(4) . . . . ?
C32 C31 C30 C29 -1.1(6) . . . . ?
C34 C29 C30 C31 2.0(6) . . . . ?
B1 C29 C30 C31 -178.2(4) . . . . ?
C4 C3 C2 C1 -0.2(5) . . . . ?
C4 C3 C2 Br1 -179.4(3) . . . . ?
O1 C1 C2 C3 -175.0(3) . . . . ?
C6 C1 C2 C3 2.7(5) . . . . ?
O1 C1 C2 Br1 4.2(4) . . . . ?
C6 C1 C2 Br1 -178.1(2) . . . . ?
C28 C23 C24 C25 -0.2(6) . . . . ?
B1 C23 C24 C25 176.2(4) . . . . ?
C26 C27 C28 C23 0.4(7) . . . . ?
C24 C23 C28 C27 -0.3(6) . . . . ?
B1 C23 C28 C27 -176.8(4) . . . . ?
Mn1 O2 C8 C9 -154.4(3) . . . . ?
Mn1 O2 C8 C13 26.7(5) . . . . ?
C12 C13 C8 O2 178.9(3) . . . . ?
C14 C13 C8 O2 9.9(5) . . . . ?
C12 C13 C8 C9 0.0(5) . . . . ?
C14 C13 C8 C9 -169.0(3) . . . . ?
O2 C8 C9 C10 -179.6(4) . . . . ?
C13 C8 C9 C10 -0.6(6) . . . . ?
O2 C8 C9 Br2 -0.7(5) . . . . ?
C13 C8 C9 Br2 178.3(3) . . . . ?
C19 N4 C20 C21 -178.0(3) . . . . ?
Mn1 N4 C20 C21 -53.5(4) . . . . ?
C22 C21 C20 N4 62.7(5) . . . . ?
C6 C5 C4 F1 178.5(3) . . . . ?
C6 C5 C4 C3 -0.5(6) . . . . ?
C2 C3 C4 F1 180.0(3) . . . . ?
C2 C3 C4 C5 -1.0(6) . . . . ?
C38 C39 C40 C35 -1.6(6) . . . . ?
C36 C35 C40 C39 3.0(5) . . . . ?
B1 C35 C40 C39 175.9(4) . . . . ?
C20 N4 C19 C18 170.7(3) . . . . ?
Mn1 N4 C19 C18 40.7(4) . . . . ?
C27 C26 C25 C24 -0.7(7) . . . . ?
C23 C24 C25 C26 0.8(7) . . . . ?
C7 N2 C15 C16 -100.4(4) . . . . ?
Mn1 N2 C15 C16 67.8(3) . . . . ?
C17 C16 C15 N2 -67.3(4) . . . . ?
C30 C29 C34 C33 -1.5(6) . . . . ?
B1 C29 C34 C33 178.6(4) . . . . ?
C32 C33 C34 C29 0.2(6) . . . . ?
C40 C39 C38 C37 -1.0(7) . . . . ?
C36 C37 C38 C39 2.1(7) . . . . ?
C8 C9 C10 C11 0.6(6) . . . . ?
Br2 C9 C10 C11 -178.3(3) . . . . ?
F2 C11 C10 C9 178.9(4) . . . . ?
C12 C11 C10 C9 0.1(6) . . . . ?
C17 N3 C18 C19 170.9(3) . . . . ?
Mn1 N3 C18 C19 39.7(4) . . . . ?
N4 C19 C18 N3 -54.2(4) . . . . ?
C14 N1 C22 C21 -109.4(4) . . . . ?
Mn1 N1 C22 C21 62.7(4) . . . . ?
C20 C21 C22 N1 -65.9(4) . . . . ?
C36 C35 B1 C41 73.8(9) . . . . ?
C40 C35 B1 C41 -98.6(9) . . . . ?
C36 C35 B1 C29 -159.5(3) . . . . ?
C40 C35 B1 C29 28.1(5) . . . . ?
C36 C35 B1 C23 -41.0(4) . . . . ?
C40 C35 B1 C23 146.6(3) . . . . ?
C36 C35 B1 C41A 81.7(5) . . . . ?
C40 C35 B1 C41A -90.8(5) . . . . ?
C34 C29 B1 C41 -8.2(8) . . . . ?
C30 C29 B1 C41 172.0(7) . . . . ?
C34 C29 B1 C35 -138.4(4) . . . . ?
C30 C29 B1 C35 41.8(5) . . . . ?
C34 C29 B1 C23 104.5(4) . . . . ?
C30 C29 B1 C23 -75.4(4) . . . . ?
C34 C29 B1 C41A -23.1(5) . . . . ?
C30 C29 B1 C41A 157.1(4) . . . . ?
C28 C23 B1 C41 -32.9(9) . . . . ?
C24 C23 B1 C41 150.9(8) . . . . ?
C28 C23 B1 C35 90.9(4) . . . . ?
C24 C23 B1 C35 -85.2(4) . . . . ?
C28 C23 B1 C29 -150.5(4) . . . . ?
C24 C23 B1 C29 33.4(5) . . . . ?
C28 C23 B1 C41A -25.4(6) . . . . ?
C24 C23 B1 C41A 158.4(4) . . . . ?
C35 B1 C41 C42 -158.6(8) . . . . ?
C29 B1 C41 C42 75.2(11) . . . . ?
C23 B1 C41 C42 -41.5(12) . . . . ?
C35 B1 C41 C46 28.8(13) . . . . ?
C29 B1 C41 C46 -97.4(10) . . . . ?
C23 B1 C41 C46 145.9(8) . . . . ?
C46 C41 C42 C43 0.0 . . . . ?
B1 C41 C42 C43 -172.3(16) . . . . ?
C41 C42 C43 C44 0.0 . . . . ?
C42 C43 C44 C45 0.0 . . . . ?
C43 C44 C45 C46 0.0 . . . . ?
C44 C45 C46 C41 0.0 . . . . ?
C42 C41 C46 C45 0.0 . . . . ?
B1 C41 C46 C45 172.9(15) . . . . ?
C35 B1 C41A C42A -162.4(3) . . . . ?
C29 B1 C41A C42A 79.6(4) . . . . ?
C23 B1 C41A C42A -44.8(5) . . . . ?
C35 B1 C41A C46A 19.3(5) . . . . ?
C29 B1 C41A C46A -98.8(4) . . . . ?
C23 B1 C41A C46A 136.9(4) . . . . ?
C46A C41A C42A C43A 0.0 . . . . ?
B1 C41A C42A C43A -178.4(5) . . . . ?
C41A C42A C43A C44A 0.0 . . . . ?
C42A C43A C44A C45A 0.0 . . . . ?
C43A C44A C45A C46A 0.0 . . . . ?
C44A C45A C46A C41A 0.0 . . . . ?
C42A C41A C46A C45A 0.0 . . . . ?
B1 C41A C46A C45A 178.3(6) . . . . ?
